data_1532507
loop_
_publ_author_name
'Debnath, Sashi'
'Bedi, Anjan'
'Zade, Sanjio S.'

_publ_section_title
;
 Thienopentathiepine: a sulfur containing fused heterocycle for conjugated
 systems and their electrochemical polymerization
;
_journal_issue 44
_journal_name_full 'Polym. Chem.'
_journal_page_first 7658
_journal_paper_doi 10.1039/C5PY01133G
_journal_volume 6
_journal_year 2015
_chemical_formula_moiety 'C8 H4 F S3'
_chemical_formula_sum 'C8 H4 F S3'
_chemical_formula_weight 215.29
_chemical_name_systematic
;
 ? 
;
_space_group_crystal_system orthorhombic
_space_group_IT_number 62
_space_group_name_Hall '-P 2ac 2n'
_space_group_name_H-M_alt 'P n m a'
_symmetry_space_group_name_Hall '-P 2ac 2n'
_symmetry_space_group_name_H-M 'P n m a'
_atom_sites_solution_hydrogens geom
_atom_sites_solution_primary direct
_atom_sites_solution_secondary difmap
_audit_creation_date 2014-07-24
_audit_creation_method
;
  Olex2 1.2-ac2
  (compiled 2012.03.27 svn.r2268, GUI svn.r4156)
;
_audit_update_record
;
2015-02-17 deposited with the CCDC.
2015-09-24 downloaded from the CCDC.
;
_cell_angle_alpha 90.00
_cell_angle_beta 90.00
_cell_angle_gamma 90.00
_cell_formula_units_Z 8
_cell_length_a 7.7840(4)
_cell_length_b 22.5821(14)
_cell_length_c 9.6099(4)
_cell_measurement_reflns_used 2161
_cell_measurement_temperature 100.00(10)
_cell_measurement_theta_max 27.5180
_cell_measurement_theta_min 2.2900
_cell_volume 1689.22(15)
_computing_cell_refinement
;
CrysAlisPro, Agilent Technologies,
Version 1.171.37.33c (release 11-04-2014 CrysAlis171 .NET)
(compiled Apr 11 2014,15:12:41)
;
_computing_data_collection
;
CrysAlisPro, Agilent Technologies,
Version 1.171.37.33c (release 11-04-2014 CrysAlis171 .NET)
(compiled Apr 11 2014,15:12:41)
;
_computing_data_reduction
;
CrysAlisPro, Agilent Technologies,
Version 1.171.37.33c (release 11-04-2014 CrysAlis171 .NET)
(compiled Apr 11 2014,15:12:41)
;
_computing_molecular_graphics
;
O. V. Dolomanov, L. J. Bourhis, R. J. Gildea, J. A. K. Howard and H. Puschmann,
OLEX2: a complete structure solution, refinement and analysis program.
J. Appl. Cryst. (2009). 42, 339-341.
;
_computing_publication_material
;
O. V. Dolomanov, L. J. Bourhis, R. J. Gildea, J. A. K. Howard and H. Puschmann,
OLEX2: a complete structure solution, refinement and analysis program.
J. Appl. Cryst. (2009). 42, 339-341.
;
_computing_structure_refinement
;
SHELXL, G.M. Sheldrick, Acta Cryst.
(2008). A64, 112-122
;
_computing_structure_solution
;
SHELXS, G.M. Sheldrick, Acta Cryst.
(2008). A64, 112-122
;
_diffrn_ambient_environment N~2~
_diffrn_ambient_temperature 100.00(10)
_diffrn_detector 'CCD plate'
_diffrn_detector_area_resol_mean 7.9580
_diffrn_detector_type Eos
_diffrn_measured_fraction_theta_full 0.9985
_diffrn_measured_fraction_theta_max 0.9985
_diffrn_measurement_details
;
  1 omega   64.00  113.00   1.0000   12.0000
omega____ theta____ kappa____ phi______ frames
    -       27.3512  178.0000   60.0000 49

  2 omega  -17.00  103.00   1.0000   12.0000
omega____ theta____ kappa____ phi______ frames
    -       27.3512   38.0000  -30.0000 120
;
_diffrn_measurement_device 'four-circle diffractometer'
_diffrn_measurement_device_type 'SuperNova, Dual, Cu at zero, Eos'
_diffrn_measurement_method '\w scans'
_diffrn_orient_matrix_UB_11 -0.0219582000
_diffrn_orient_matrix_UB_12 0.0280300000
_diffrn_orient_matrix_UB_13 -0.0281633000
_diffrn_orient_matrix_UB_21 -0.0155122000
_diffrn_orient_matrix_UB_22 -0.0133559000
_diffrn_orient_matrix_UB_23 -0.0655984000
_diffrn_orient_matrix_UB_31 -0.0871208000
_diffrn_orient_matrix_UB_32 -0.0046225000
_diffrn_orient_matrix_UB_33 0.0187390000
_diffrn_radiation_monochromator mirror
_diffrn_radiation_probe x-ray
_diffrn_radiation_type 'Mo K\a'
_diffrn_radiation_wavelength 0.71073
_diffrn_reflns_av_R_equivalents 0.0224
_diffrn_reflns_av_unetI/netI 0.0331
_diffrn_reflns_limit_h_max 7
_diffrn_reflns_limit_h_min -10
_diffrn_reflns_limit_k_max 20
_diffrn_reflns_limit_k_min -29
_diffrn_reflns_limit_l_max 9
_diffrn_reflns_limit_l_min -12
_diffrn_reflns_number 4397
_diffrn_reflns_theta_full 28.12
_diffrn_reflns_theta_max 28.12
_diffrn_reflns_theta_min 1.80
_diffrn_source 'SuperNova (Mo) X-ray Source'
_exptl_absorpt_coefficient_mu 0.825
_exptl_absorpt_correction_T_max 1.00000
_exptl_absorpt_correction_T_min 0.93211
_exptl_absorpt_correction_type multi-scan
_exptl_absorpt_process_details
;
CrysAlisPro, Agilent Technologies,
Version 1.171.37.33c (release 11-04-2014 CrysAlis171 .NET)
(compiled Apr 11 2014,15:12:41)
Empirical absorption correction using spherical harmonics,
 implemented in SCALE3 ABSPACK scaling algorithm.
;
_exptl_crystal_colour yellow
_exptl_crystal_density_diffrn 1.693
_exptl_crystal_density_method 'not measured'
_exptl_crystal_F_000 872
_exptl_crystal_size_max 0.35
_exptl_crystal_size_mid 0.31
_exptl_crystal_size_min 0.21
_refine_diff_density_max 0.391
_refine_diff_density_min -0.362
_refine_diff_density_rms 0.073
_refine_ls_extinction_method none
_refine_ls_goodness_of_fit_ref 1.075
_refine_ls_hydrogen_treatment mixed
_refine_ls_matrix_type full
_refine_ls_number_parameters 112
_refine_ls_number_reflns 1895
_refine_ls_number_restraints 0
_refine_ls_restrained_S_all 1.075
_refine_ls_R_factor_all 0.0398
_refine_ls_R_factor_gt 0.0339
_refine_ls_shift/su_max 0.000
_refine_ls_shift/su_mean 0.000
_refine_ls_structure_factor_coef Fsqd
_refine_ls_weighting_details 'calc w=1/[\s^2^(Fo^2^)+(0.0329P)^2^+1.1667P] where P=(Fo^2^+2Fc^2^)/3'
_refine_ls_weighting_scheme calc
_refine_ls_wR_factor_gt 0.0782
_refine_ls_wR_factor_ref 0.0827
_reflns_number_gt 1654
_reflns_number_total 1895
_reflns_threshold_expression >2sigma(I)
_cod_data_source_file c5py01133g2.cif
_cod_data_source_block ssz_sd_f2phs6
_cod_depositor_comments 'Adding full bibliography for 1532507--1532510.cif.'
_cod_original_cell_volume 1689.21(16)
_cod_database_code 1532507
_chemical_oxdiff_formula C16H10F2S6
_reflns_odcompleteness_completeness 100
_reflns_odcompleteness_iscentric 1
_reflns_odcompleteness_theta 26.32

loop_
_space_group_symop_id
_space_group_symop_operation_xyz
1 'x, y, z'
2 '-x+1/2, -y, z+1/2'
3 'x+1/2, -y+1/2, -z+1/2'
4 '-x, y+1/2, -z'
5 '-x, -y, -z'
6 'x-1/2, y, -z-1/2'
7 '-x-1/2, y-1/2, z-1/2'
8 'x, -y-1/2, z'

loop_
_atom_site_label
_atom_site_type_symbol
_atom_site_fract_x
_atom_site_fract_y
_atom_site_fract_z
_atom_site_U_iso_or_equiv
_atom_site_adp_type
_atom_site_occupancy
_atom_site_symmetry_multiplicity
_atom_site_calc_flag
_atom_site_refinement_flags
S9 S 0.33031(7) 0.67481(2) 0.54567(5) 0.01580(15) Uani 1 1 d .
S10 S 0.35901(7) 0.67677(2) 0.33229(5) 0.01717(15) Uani 1 1 d .
S12 S -0.17063(10) 0.7500 0.59752(8) 0.01606(18) Uani 1 2 d S
S11 S 0.51069(10) 0.7500 0.29215(8) 0.01773(19) Uani 1 2 d S
C8 C 0.1433(3) 0.71794(9) 0.5686(2) 0.0142(4) Uani 1 1 d .
F13 F -0.26976(18) 0.46260(6) 0.59540(16) 0.0332(4) Uani 1 1 d .
C7 C -0.0190(3) 0.69451(9) 0.5821(2) 0.0147(4) Uani 1 1 d .
C2 C -0.2279(3) 0.61747(10) 0.5090(2) 0.0182(5) Uani 1 1 d .
H2 H -0.2845 0.6463 0.4571 0.022 Uiso 1 1 calc R
C1 C -0.0793(3) 0.63262(9) 0.5833(2) 0.0148(4) Uani 1 1 d .
C4 C -0.2059(3) 0.51876(10) 0.5897(2) 0.0226(5) Uani 1 1 d .
C3 C -0.2919(3) 0.56012(11) 0.5116(2) 0.0229(5) Uani 1 1 d .
H3 H -0.3902 0.5500 0.4619 0.028 Uiso 1 1 calc R
C6 C 0.0034(3) 0.58875(10) 0.6603(2) 0.0177(5) Uani 1 1 d .
H6 H 0.1022 0.5982 0.7100 0.021 Uiso 1 1 calc R
C5 C -0.0591(3) 0.53137(10) 0.6640(2) 0.0211(5) Uani 1 1 d .
H5 H -0.0035 0.5021 0.7152 0.025 Uiso 1 1 calc R

loop_
_atom_site_aniso_label
_atom_site_aniso_U_11
_atom_site_aniso_U_22
_atom_site_aniso_U_33
_atom_site_aniso_U_23
_atom_site_aniso_U_13
_atom_site_aniso_U_12
S9 0.0151(3) 0.0148(3) 0.0175(3) 0.0024(2) -0.0002(2) 0.0022(2)
S10 0.0179(3) 0.0163(3) 0.0174(3) -0.0020(2) 0.0001(2) 0.0009(2)
S12 0.0141(4) 0.0150(4) 0.0191(4) 0.000 0.0025(3) 0.000
S11 0.0151(4) 0.0200(4) 0.0181(4) 0.000 0.0019(3) 0.000
C8 0.0154(10) 0.0145(11) 0.0128(9) 0.0002(8) -0.0008(8) 0.0003(9)
F13 0.0328(8) 0.0152(7) 0.0515(9) -0.0049(7) 0.0068(7) -0.0094(6)
C7 0.0166(11) 0.0148(10) 0.0127(9) -0.0008(8) -0.0007(8) 0.0008(9)
C2 0.0177(11) 0.0216(11) 0.0155(10) -0.0001(9) 0.0011(8) 0.0012(9)
C1 0.0141(11) 0.0149(10) 0.0154(9) -0.0004(8) 0.0038(8) -0.0016(9)
C4 0.0239(12) 0.0138(11) 0.0301(12) -0.0058(10) 0.0111(10) -0.0051(10)
C3 0.0184(12) 0.0271(12) 0.0233(11) -0.0076(10) 0.0026(9) -0.0061(10)
C6 0.0183(11) 0.0189(11) 0.0159(10) -0.0003(9) 0.0014(9) -0.0026(9)
C5 0.0239(12) 0.0165(11) 0.0229(11) 0.0020(9) 0.0043(9) 0.0020(10)

loop_
_atom_type_symbol
_atom_type_description
_atom_type_scat_dispersion_real
_atom_type_scat_dispersion_imag
_atom_type_scat_source
C C 0.0033 0.0016 'International Tables Vol C Tables 4.2.6.8 and 6.1.1.4'
H H 0.0000 0.0000 'International Tables Vol C Tables 4.2.6.8 and 6.1.1.4'
F F 0.0171 0.0103 'International Tables Vol C Tables 4.2.6.8 and 6.1.1.4'
S S 0.1246 0.1234 'International Tables Vol C Tables 4.2.6.8 and 6.1.1.4'

loop_
_geom_angle_atom_site_label_1
_geom_angle_atom_site_label_2
_geom_angle_atom_site_label_3
_geom_angle
_geom_angle_site_symmetry_1
_geom_angle_site_symmetry_3
C8 S9 S10 101.62(7) . .
S9 S10 S11 105.33(3) . .
C7 S12 C7 92.99(15) 8_575 .
S10 S11 S10 106.18(5) 8_575 .
C8 C8 S9 123.49(7) 8_575 .
C7 C8 S9 123.83(16) . .
C7 C8 C8 112.63(12) . 8_575
C8 C7 S12 110.87(16) . .
C8 C7 C1 131.1(2) . .
C1 C7 S12 117.99(16) . .
C3 C2 C1 121.0(2) . .
C2 C1 C7 119.34(19) . .
C6 C1 C7 122.04(19) . .
C6 C1 C2 118.6(2) . .
F13 C4 C3 118.5(2) . .
F13 C4 C5 118.3(2) . .
C3 C4 C5 123.2(2) . .
C4 C3 C2 118.0(2) . .
C5 C6 C1 121.1(2) . .
C4 C5 C6 118.2(2) . .

loop_
_geom_bond_atom_site_label_1
_geom_bond_atom_site_label_2
_geom_bond_distance
_geom_bond_site_symmetry_2
S9 S10 2.0631(7) .
S9 C8 1.766(2) .
S10 S11 2.0682(7) .
S12 C7 1.728(2) .
S12 C7 1.728(2) 8_575
S11 S10 2.0682(7) 8_575
C8 C8 1.448(4) 8_575
C8 C7 1.376(3) .
F13 C4 1.363(2) .
C7 C1 1.474(3) .
C2 C1 1.402(3) .
C2 C3 1.388(3) .
C1 C6 1.394(3) .
C4 C3 1.373(3) .
C4 C5 1.377(3) .
C6 C5 1.385(3) .
